data_7017027
loop_
_publ_author_name
'Blagg, Robin J.'
'L\'opez-G\'omez, Mar\'ia J'
'Charmant, Jonathan P. H.'
'Connelly, Neil G.'
'Cowell, John J.'
'Haddow, Mairi F.'
'Hamilton, Alex'
'Orpen, A. Guy'
'Riis-Johannessen, Thomas'
'Saithong, Saowanit'

_publ_section_title
;
 The oxidative conversion of the N,S-bridged complexes [{RhLL'(\m-X)}(2)]
 to [(RhLL')(3)(\m-X)(2)](+) (X = mt or taz): a comparison with the
 oxidation of N,N-bridged analogues.
;
_journal_issue 43
_journal_name_full 'Dalton transactions (Cambridge, England : 2003)'
_journal_page_first 11497
_journal_page_last 11510
_journal_paper_doi 10.1039/c1dt10930h
_journal_volume 40
_journal_year 2011
_chemical_formula_moiety 'C12 H10 N4 O4 Rh2 S2, C7 H8'
_chemical_formula_sum 'C19 H18 N4 O4 Rh2 S2'
_chemical_formula_weight 636.31
_chemical_name_systematic
;
?
;
_space_group_IT_number 14
_symmetry_cell_setting monoclinic
_symmetry_space_group_name_Hall '-P 2ybc'
_symmetry_space_group_name_H-M 'P 1 21/c 1'
_atom_sites_solution_hydrogens geom
_atom_sites_solution_primary direct
_atom_sites_solution_secondary difmap
_audit_creation_method SHELXL-97
_cell_angle_alpha 90.00
_cell_angle_beta 100.7430(10)
_cell_angle_gamma 90.00
_cell_formula_units_Z 4
_cell_length_a 6.7420(4)
_cell_length_b 24.9787(15)
_cell_length_c 14.0857(8)
_cell_measurement_reflns_used 3967
_cell_measurement_temperature 173(2)
_cell_measurement_theta_max 24.75
_cell_measurement_theta_min 2.20
_cell_volume 2330.5(2)
_computing_cell_refinement 'Bruker SMART'
_computing_data_collection 'Bruker SMART'
_computing_data_reduction 'Bruker SAINT'
_computing_molecular_graphics 'Bruker SHELXTL'
_computing_publication_material 'Bruker SHELXTL'
_computing_structure_refinement 'SHELXL-97 (Sheldrick, 1997)'
_computing_structure_solution 'SHELXS-97 (Sheldrick, 1990)'
_diffrn_ambient_temperature 173(2)
_diffrn_detector_area_resol_mean 8.2
_diffrn_measured_fraction_theta_full 0.998
_diffrn_measured_fraction_theta_max 0.998
_diffrn_measurement_device_type 'CCD area detector'
_diffrn_measurement_method '\w scans'
_diffrn_radiation_monochromator graphite
_diffrn_radiation_source 'fine-focus sealed tube'
_diffrn_radiation_type MoK\a
_diffrn_radiation_wavelength 0.71073
_diffrn_reflns_av_R_equivalents 0.0647
_diffrn_reflns_av_sigmaI/netI 0.0599
_diffrn_reflns_limit_h_max 8
_diffrn_reflns_limit_h_min -8
_diffrn_reflns_limit_k_max 32
_diffrn_reflns_limit_k_min -32
_diffrn_reflns_limit_l_max 18
_diffrn_reflns_limit_l_min -18
_diffrn_reflns_number 24595
_diffrn_reflns_theta_full 27.49
_diffrn_reflns_theta_max 27.49
_diffrn_reflns_theta_min 2.20
_exptl_absorpt_coefficient_mu 1.627
_exptl_absorpt_correction_T_max 0.92
_exptl_absorpt_correction_T_min 0.66
_exptl_absorpt_correction_type multi-scan
_exptl_absorpt_process_details 'SADABS (Sheldrick, 2003)'
_exptl_crystal_colour brown
_exptl_crystal_density_diffrn 1.814
_exptl_crystal_density_method 'not measured'
_exptl_crystal_description block
_exptl_crystal_F_000 1256
_exptl_crystal_size_max 0.2
_exptl_crystal_size_mid 0.1
_exptl_crystal_size_min 0.05
_refine_diff_density_max 1.381
_refine_diff_density_min -0.733
_refine_diff_density_rms 0.133
_refine_ls_extinction_method none
_refine_ls_goodness_of_fit_ref 1.062
_refine_ls_hydrogen_treatment constr
_refine_ls_matrix_type full
_refine_ls_number_parameters 283
_refine_ls_number_reflns 5341
_refine_ls_number_restraints 0
_refine_ls_restrained_S_all 1.062
_refine_ls_R_factor_all 0.0834
_refine_ls_R_factor_gt 0.0402
_refine_ls_shift/su_max 0.000
_refine_ls_shift/su_mean 0.000
_refine_ls_structure_factor_coef Fsqd
_refine_ls_weighting_details 'calc w=1/[\s^2^(Fo^2^)+(0.0308P)^2^+6.3962P] where P=(Fo^2^+2Fc^2^)/3'
_refine_ls_weighting_scheme calc
_refine_ls_wR_factor_gt 0.0864
_refine_ls_wR_factor_ref 0.0984
_reflns_number_gt 3428
_reflns_number_total 5341
_reflns_threshold_expression >2sigma(I)
_cod_data_source_file c1dt10930h.txt
_cod_data_source_block 3
_cod_depositor_comments
;
The following automatic conversions were performed:

'_symmetry_cell_setting' value 'Monoclinic' changed to 'monoclinic'
according to /home/saulius/struct/CIF-dictionaries/cif_core.dic
dictionary named 'cif_core.dic' version 2.4.1 from
2010-06-29.

'_exptl_absorpt_correction_type' value 'Multi-scan'
changed to 'multi-scan' according to
/home/saulius/struct/CIF-dictionaries/cif_core.dic dictionary named
'cif_core.dic' version 2.4.1 from 2010-06-29.

Automatic conversion script
Id: cif_fix_values 1715 2011-07-08 13:25:40Z adriana 
;
_cod_original_sg_symbol_H-M 'P 21/c'
_cod_database_code 7017027

loop_
_symmetry_equiv_pos_as_xyz
'x, y, z'
'-x, y+1/2, -z+1/2'
'-x, -y, -z'
'x, -y-1/2, z-1/2'

loop_
_atom_site_label
_atom_site_type_symbol
_atom_site_fract_x
_atom_site_fract_y
_atom_site_fract_z
_atom_site_U_iso_or_equiv
_atom_site_adp_type
_atom_site_occupancy
_atom_site_symmetry_multiplicity
_atom_site_calc_flag
_atom_site_refinement_flags
Rh1 Rh 0.17367(6) 0.367359(16) 0.44242(3) 0.02257(11) Uani 1 1 d .
Rh2 Rh 0.60329(6) 0.369814(17) 0.40326(3) 0.02358(11) Uani 1 1 d .
S1 S 0.1176(2) 0.31763(5) 0.29560(10) 0.0273(3) Uani 1 1 d .
S2 S 0.6808(2) 0.32649(6) 0.55625(10) 0.0303(3) Uani 1 1 d .
O1 O 0.2076(8) 0.42826(17) 0.6286(3) 0.0532(12) Uani 1 1 d .
O2 O 0.0249(6) 0.46366(16) 0.3246(3) 0.0421(10) Uani 1 1 d .
O3 O 0.7132(7) 0.47316(17) 0.5065(3) 0.0532(12) Uani 1 1 d .
O4 O 0.5107(8) 0.42272(18) 0.2089(3) 0.0559(13) Uani 1 1 d .
N1 N 0.5245(6) 0.29531(17) 0.3405(3) 0.0238(9) Uani 1 1 d .
N2 N 0.3337(7) 0.22569(16) 0.2884(3) 0.0265(10) Uani 1 1 d .
N3 N 0.2796(6) 0.29699(17) 0.5160(3) 0.0243(9) Uani 1 1 d .
N4 N 0.4867(6) 0.23195(17) 0.5744(3) 0.0251(10) Uani 1 1 d .
C1 C 0.3325(8) 0.2784(2) 0.3091(4) 0.0233(11) Uani 1 1 d .
C2 C 0.6474(8) 0.2511(2) 0.3391(4) 0.0283(12) Uani 1 1 d .
H2 H 0.7902 0.2508 0.3580 0.034 Uiso 1 1 calc R
C3 C 0.5312(9) 0.2083(2) 0.3065(4) 0.0322(13) Uani 1 1 d .
H3 H 0.5771 0.1730 0.2978 0.039 Uiso 1 1 calc R
C4 C 0.1571(9) 0.1922(2) 0.2579(4) 0.0356(14) Uani 1 1 d .
H4A H 0.0523 0.2019 0.2945 0.053 Uiso 1 1 calc R
H4B H 0.1942 0.1545 0.2698 0.053 Uiso 1 1 calc R
H4C H 0.1057 0.1976 0.1888 0.053 Uiso 1 1 calc R
C5 C 0.4734(8) 0.2842(2) 0.5469(3) 0.0228(11) Uani 1 1 d .
C6 C 0.1680(8) 0.2517(2) 0.5234(4) 0.0278(12) Uani 1 1 d .
H6 H 0.0253 0.2492 0.5059 0.033 Uiso 1 1 calc R
C7 C 0.2921(8) 0.2112(2) 0.5592(4) 0.0328(13) Uani 1 1 d .
H7 H 0.2541 0.1756 0.5715 0.039 Uiso 1 1 calc R
C8 C 0.6734(8) 0.2016(2) 0.6045(4) 0.0355(14) Uani 1 1 d .
H8A H 0.7141 0.1855 0.5476 0.053 Uiso 1 1 calc R
H8B H 0.6511 0.1733 0.6495 0.053 Uiso 1 1 calc R
H8C H 0.7802 0.2256 0.6364 0.053 Uiso 1 1 calc R
C9 C 0.1967(8) 0.4047(2) 0.5575(4) 0.0326(13) Uani 1 1 d .
C10 C 0.0802(8) 0.4273(2) 0.3694(4) 0.0297(12) Uani 1 1 d .
C11 C 0.6718(8) 0.4342(2) 0.4655(4) 0.0318(13) Uani 1 1 d .
C12 C 0.5477(9) 0.4034(2) 0.2822(4) 0.0326(13) Uani 1 1 d .
C13 C 0.8577(12) 0.0689(3) 0.4820(5) 0.0525(18) Uani 1 1 d .
C14 C 0.6560(12) 0.0574(3) 0.4584(6) 0.059(2) Uani 1 1 d .
H14 H 0.5810 0.0522 0.5085 0.070 Uiso 1 1 calc R
C15 C 0.5579(13) 0.0533(3) 0.3619(6) 0.063(2) Uani 1 1 d .
H15 H 0.4174 0.0459 0.3464 0.076 Uiso 1 1 calc R
C16 C 0.6685(14) 0.0602(3) 0.2895(6) 0.063(2) Uani 1 1 d .
H16 H 0.6057 0.0562 0.2237 0.076 Uiso 1 1 calc R
C17 C 0.8670(14) 0.0728(3) 0.3130(7) 0.071(2) Uani 1 1 d .
H17 H 0.9410 0.0790 0.2629 0.085 Uiso 1 1 calc R
C18 C 0.9642(13) 0.0767(3) 0.4080(6) 0.065(2) Uani 1 1 d .
H18 H 1.1043 0.0848 0.4226 0.078 Uiso 1 1 calc R
C19 C 0.9658(15) 0.0719(3) 0.5859(6) 0.080(3) Uani 1 1 d .
H19A H 0.9610 0.1088 0.6094 0.120 Uiso 1 1 calc R
H19B H 1.1068 0.0610 0.5902 0.120 Uiso 1 1 calc R
H19C H 0.8997 0.0480 0.6256 0.120 Uiso 1 1 calc R

loop_
_atom_site_aniso_label
_atom_site_aniso_U_11
_atom_site_aniso_U_22
_atom_site_aniso_U_33
_atom_site_aniso_U_23
_atom_site_aniso_U_13
_atom_site_aniso_U_12
Rh1 0.0211(2) 0.0226(2) 0.0240(2) 0.00012(18) 0.00400(16) 0.00289(18)
Rh2 0.0222(2) 0.0217(2) 0.0271(2) -0.00089(18) 0.00535(17) -0.00443(18)
S1 0.0217(7) 0.0297(7) 0.0280(7) -0.0048(6) -0.0017(5) 0.0004(5)
S2 0.0252(7) 0.0336(8) 0.0289(7) 0.0018(6) -0.0035(6) -0.0057(6)
O1 0.083(4) 0.045(3) 0.032(2) -0.004(2) 0.012(2) 0.013(2)
O2 0.048(3) 0.031(2) 0.045(3) 0.010(2) 0.004(2) 0.0068(19)
O3 0.060(3) 0.034(2) 0.063(3) -0.019(2) 0.005(2) -0.011(2)
O4 0.075(4) 0.053(3) 0.041(3) 0.021(2) 0.013(2) 0.005(3)
N1 0.023(2) 0.026(2) 0.024(2) 0.0001(18) 0.0068(18) -0.0040(18)
N2 0.028(3) 0.022(2) 0.030(2) -0.0045(19) 0.008(2) -0.0019(18)
N3 0.021(2) 0.026(2) 0.025(2) 0.0032(19) 0.0039(18) 0.0011(18)
N4 0.023(2) 0.027(2) 0.026(2) 0.0051(19) 0.0042(19) 0.0056(18)
C1 0.023(3) 0.027(3) 0.021(3) -0.005(2) 0.008(2) -0.004(2)
C2 0.020(3) 0.031(3) 0.032(3) 0.001(2) 0.003(2) 0.003(2)
C3 0.035(3) 0.025(3) 0.038(3) -0.004(2) 0.010(3) 0.003(2)
C4 0.037(3) 0.028(3) 0.042(3) -0.008(3) 0.005(3) -0.010(3)
C5 0.024(3) 0.025(3) 0.019(3) -0.001(2) 0.002(2) -0.003(2)
C6 0.025(3) 0.032(3) 0.026(3) 0.007(2) 0.005(2) -0.004(2)
C7 0.034(3) 0.033(3) 0.033(3) 0.007(2) 0.008(3) -0.007(3)
C8 0.030(3) 0.034(3) 0.044(3) 0.015(3) 0.010(3) 0.012(3)
C9 0.028(3) 0.040(3) 0.030(3) 0.004(3) 0.004(2) 0.003(3)
C10 0.032(3) 0.033(3) 0.024(3) -0.008(2) 0.005(2) 0.000(2)
C11 0.026(3) 0.031(3) 0.038(3) 0.001(3) 0.005(3) -0.003(2)
C12 0.039(3) 0.021(3) 0.040(3) -0.005(3) 0.013(3) -0.004(2)
C13 0.069(5) 0.032(4) 0.055(5) -0.006(3) 0.008(4) -0.001(3)
C14 0.069(5) 0.049(4) 0.066(5) -0.003(4) 0.031(4) -0.003(4)
C15 0.069(5) 0.055(5) 0.065(5) -0.007(4) 0.012(4) 0.002(4)
C16 0.093(7) 0.041(4) 0.052(5) -0.003(3) 0.005(5) 0.000(4)
C17 0.085(7) 0.061(5) 0.073(6) -0.009(4) 0.032(5) -0.009(5)
C18 0.076(6) 0.046(4) 0.079(6) -0.011(4) 0.032(5) -0.010(4)
C19 0.107(7) 0.058(5) 0.072(6) -0.009(4) 0.010(5) 0.005(5)

loop_
_atom_type_symbol
_atom_type_description
_atom_type_scat_dispersion_real
_atom_type_scat_dispersion_imag
_atom_type_scat_source
C C 0.0033 0.0016 'International Tables Vol C Tables 4.2.6.8 and 6.1.1.4'
H H 0.0000 0.0000 'International Tables Vol C Tables 4.2.6.8 and 6.1.1.4'
N N 0.0061 0.0033 'International Tables Vol C Tables 4.2.6.8 and 6.1.1.4'
O O 0.0106 0.0060 'International Tables Vol C Tables 4.2.6.8 and 6.1.1.4'
S S 0.1246 0.1234 'International Tables Vol C Tables 4.2.6.8 and 6.1.1.4'
Rh Rh -1.1178 0.9187 'International Tables Vol C Tables 4.2.6.8 and 6.1.1.4'

loop_
_geom_angle_atom_site_label_1
_geom_angle_atom_site_label_2
_geom_angle_atom_site_label_3
_geom_angle
C9 Rh1 C10 92.5(2)
C9 Rh1 N3 91.4(2)
C10 Rh1 N3 176.1(2)
C9 Rh1 S1 175.50(18)
C10 Rh1 S1 87.52(16)
N3 Rh1 S1 88.65(12)
C9 Rh1 Rh2 102.76(17)
C10 Rh1 Rh2 96.84(17)
N3 Rh1 Rh2 81.89(11)
S1 Rh1 Rh2 81.70(3)
C11 Rh2 C12 91.8(2)
C11 Rh2 N1 176.8(2)
C12 Rh2 N1 91.3(2)
C11 Rh2 S2 88.43(18)
C12 Rh2 S2 178.73(18)
N1 Rh2 S2 88.49(12)
C11 Rh2 Rh1 95.38(17)
C12 Rh2 Rh1 97.94(18)
N1 Rh2 Rh1 83.30(11)
S2 Rh2 Rh1 83.27(4)
C1 S1 Rh1 101.90(17)
C5 S2 Rh2 99.77(17)
C1 N1 C2 106.5(4)
C1 N1 Rh2 124.7(3)
C2 N1 Rh2 127.8(3)
C1 N2 C3 108.2(4)
C1 N2 C4 126.0(5)
C3 N2 C4 125.7(4)
C5 N3 C6 107.2(4)
C5 N3 Rh1 125.6(3)
C6 N3 Rh1 126.0(3)
C5 N4 C7 107.7(4)
C5 N4 C8 126.0(5)
C7 N4 C8 126.0(5)
N2 C1 N1 109.3(4)
N2 C1 S1 124.6(4)
N1 C1 S1 126.1(4)
C3 C2 N1 109.0(5)
C3 C2 H2 125.5
N1 C2 H2 125.5
C2 C3 N2 107.0(5)
C2 C3 H3 126.5
N2 C3 H3 126.5
N2 C4 H4A 109.5
N2 C4 H4B 109.5
H4A C4 H4B 109.5
N2 C4 H4C 109.5
H4A C4 H4C 109.5
H4B C4 H4C 109.5
N3 C5 N4 109.3(4)
N3 C5 S2 127.2(4)
N4 C5 S2 123.5(4)
C7 C6 N3 109.6(5)
C7 C6 H6 125.2
N3 C6 H6 125.2
C6 C7 N4 106.2(5)
C6 C7 H7 126.9
N4 C7 H7 126.9
N4 C8 H8A 109.5
N4 C8 H8B 109.5
H8A C8 H8B 109.5
N4 C8 H8C 109.5
H8A C8 H8C 109.5
H8B C8 H8C 109.5
O1 C9 Rh1 178.8(5)
O2 C10 Rh1 179.4(5)
O3 C11 Rh2 177.9(5)
O4 C12 Rh2 178.4(6)
C14 C13 C18 118.5(8)
C14 C13 C19 121.6(8)
C18 C13 C19 119.9(8)
C13 C14 C15 121.3(7)
C13 C14 H14 119.4
C15 C14 H14 119.4
C16 C15 C14 119.0(8)
C16 C15 H15 120.5
C14 C15 H15 120.5
C17 C16 C15 119.5(8)
C17 C16 H16 120.2
C15 C16 H16 120.2
C16 C17 C18 121.6(8)
C16 C17 H17 119.2
C18 C17 H17 119.2
C17 C18 C13 120.0(8)
C17 C18 H18 120.0
C13 C18 H18 120.0
C13 C19 H19A 109.5
C13 C19 H19B 109.5
H19A C19 H19B 109.5
C13 C19 H19C 109.5
H19A C19 H19C 109.5
H19B C19 H19C 109.5

loop_
_geom_bond_atom_site_label_1
_geom_bond_atom_site_label_2
_geom_bond_distance
Rh1 C9 1.851(6)
Rh1 C10 1.858(6)
Rh1 N3 2.097(4)
Rh1 S1 2.3815(14)
Rh1 Rh2 3.0485(6)
Rh2 C11 1.848(6)
Rh2 C12 1.874(6)
Rh2 N1 2.086(4)
Rh2 S2 2.3808(14)
S1 C1 1.730(5)
S2 C5 1.738(5)
O1 C9 1.152(7)
O2 C10 1.129(6)
O3 C11 1.140(6)
O4 C12 1.125(7)
N1 C1 1.355(6)
N1 C2 1.384(6)
N2 C1 1.349(6)
N2 C3 1.378(7)
N2 C4 1.453(6)
N3 C5 1.336(6)
N3 C6 1.373(6)
N4 C5 1.360(6)
N4 C7 1.389(7)
N4 C8 1.464(6)
C2 C3 1.353(7)
C2 H2 0.9500
C3 H3 0.9500
C4 H4A 0.9800
C4 H4B 0.9800
C4 H4C 0.9800
C6 C7 1.349(7)
C6 H6 0.9500
C7 H7 0.9500
C8 H8A 0.9800
C8 H8B 0.9800
C8 H8C 0.9800
C13 C14 1.369(10)
C13 C18 1.386(10)
C13 C19 1.510(10)
C14 C15 1.400(10)
C14 H14 0.9500
C15 C16 1.382(10)
C15 H15 0.9500
C16 C17 1.354(11)
C16 H16 0.9500
C17 C18 1.379(11)
C17 H17 0.9500
C18 H18 0.9500
C19 H19A 0.9800
C19 H19B 0.9800
C19 H19C 0.9800

loop_
_geom_torsion_atom_site_label_1
_geom_torsion_atom_site_label_2
_geom_torsion_atom_site_label_3
_geom_torsion_atom_site_label_4
_geom_torsion
C9 Rh1 Rh2 C11 -29.3(3)
C10 Rh1 Rh2 C11 64.9(2)
N3 Rh1 Rh2 C11 -118.9(2)
S1 Rh1 Rh2 C11 151.32(18)
C9 Rh1 Rh2 C12 -121.9(2)
C10 Rh1 Rh2 C12 -27.8(2)
N3 Rh1 Rh2 C12 148.5(2)
S1 Rh1 Rh2 C12 58.71(17)
C9 Rh1 Rh2 N1 147.7(2)
C10 Rh1 Rh2 N1 -118.1(2)
N3 Rh1 Rh2 N1 58.18(16)
S1 Rh1 Rh2 N1 -31.63(12)
C9 Rh1 Rh2 S2 58.48(18)
C10 Rh1 Rh2 S2 152.63(16)
N3 Rh1 Rh2 S2 -31.09(12)
S1 Rh1 Rh2 S2 -120.90(5)
C9 Rh1 S1 C1 -132(2)
C10 Rh1 S1 C1 137.1(2)
N3 Rh1 S1 C1 -42.2(2)
Rh2 Rh1 S1 C1 39.83(18)
C11 Rh2 S2 C5 134.9(2)
C12 Rh2 S2 C5 -123(8)
N1 Rh2 S2 C5 -44.1(2)
Rh1 Rh2 S2 C5 39.30(18)
C11 Rh2 N1 C1 87(4)
C12 Rh2 N1 C1 -76.9(4)
S2 Rh2 N1 C1 104.4(4)
Rh1 Rh2 N1 C1 21.0(4)
C11 Rh2 N1 C2 -80(4)
C12 Rh2 N1 C2 116.3(4)
S2 Rh2 N1 C2 -62.5(4)
Rh1 Rh2 N1 C2 -145.9(4)
C9 Rh1 N3 C5 -83.2(4)
C10 Rh1 N3 C5 91(3)
S1 Rh1 N3 C5 101.3(4)
Rh2 Rh1 N3 C5 19.5(4)
C9 Rh1 N3 C6 111.2(5)
C10 Rh1 N3 C6 -75(3)
S1 Rh1 N3 C6 -64.3(4)
Rh2 Rh1 N3 C6 -146.1(4)
C3 N2 C1 N1 -0.3(6)
C4 N2 C1 N1 176.4(5)
C3 N2 C1 S1 179.0(4)
C4 N2 C1 S1 -4.3(8)
C2 N1 C1 N2 -0.1(6)
Rh2 N1 C1 N2 -169.3(3)
C2 N1 C1 S1 -179.4(4)
Rh2 N1 C1 S1 11.4(6)
Rh1 S1 C1 N2 135.3(4)
Rh1 S1 C1 N1 -45.4(5)
C1 N1 C2 C3 0.5(6)
Rh2 N1 C2 C3 169.3(4)
N1 C2 C3 N2 -0.7(6)
C1 N2 C3 C2 0.6(6)
C4 N2 C3 C2 -176.1(5)
C6 N3 C5 N4 -0.5(6)
Rh1 N3 C5 N4 -168.3(3)
C6 N3 C5 S2 -178.4(4)
Rh1 N3 C5 S2 13.8(7)
C7 N4 C5 N3 0.4(6)
C8 N4 C5 N3 174.3(5)
C7 N4 C5 S2 178.4(4)
C8 N4 C5 S2 -7.7(7)
Rh2 S2 C5 N3 -46.3(5)
Rh2 S2 C5 N4 136.1(4)
C5 N3 C6 C7 0.3(6)
Rh1 N3 C6 C7 168.2(4)
N3 C6 C7 N4 -0.1(6)
C5 N4 C7 C6 -0.2(6)
C8 N4 C7 C6 -174.1(5)
C10 Rh1 C9 O1 47(27)
N3 Rh1 C9 O1 -133(27)
S1 Rh1 C9 O1 -43(28)
Rh2 Rh1 C9 O1 145(27)
C9 Rh1 C10 O2 116(51)
N3 Rh1 C10 O2 -58(53)
S1 Rh1 C10 O2 -68(51)
Rh2 Rh1 C10 O2 13(51)
C12 Rh2 C11 O3 160(14)
N1 Rh2 C11 O3 -3(17)
S2 Rh2 C11 O3 -21(14)
Rh1 Rh2 C11 O3 62(14)
C11 Rh2 C12 O4 -144(20)
N1 Rh2 C12 O4 35(20)
S2 Rh2 C12 O4 114(19)
Rh1 Rh2 C12 O4 -48(20)
C18 C13 C14 C15 0.3(11)
C19 C13 C14 C15 -178.3(7)
C13 C14 C15 C16 1.0(11)
C14 C15 C16 C17 -2.4(11)
C15 C16 C17 C18 2.7(12)
C16 C17 C18 C13 -1.4(12)
C14 C13 C18 C17 -0.1(11)
C19 C13 C18 C17 178.5(7)
